data_4320373
loop_
_publ_author_name
'Paul B. Duval'
'Carol J. Burns'
'Wayne E. Buschmann'
'David L. Clark'
'David E. Morris'
'Brian L. Scott'

_publ_section_title
;
 Reaction of the Uranyl(VI) Ion (UO22+) with a Triamidoamine Ligand:
 Preparation and Structural Characterization of a Mixed-Valent
 Uranium(V/VI) Oxo-Imido Dimer
;
_journal_name_full 'Inorganic Chemistry'
_journal_page_first 5491
_journal_page_last 5496
_journal_paper_doi 10.1021/ic010155n
_journal_volume 40
_journal_year 2001
_chemical_formula_sum 'C52 H118 Cl0 K N8 O9 Si4 U2'
_chemical_formula_weight 1627.06
_chemical_name_systematic
;
?
;
_space_group_IT_number 2
_symmetry_cell_setting triclinic
_symmetry_space_group_name_Hall '-P 1'
_symmetry_space_group_name_H-M 'P -1'
_atom_sites_solution_hydrogens geom
_atom_sites_solution_primary direct
_atom_sites_solution_secondary difmap
_audit_creation_method SHELXL-97
_cell_angle_alpha 101.374(1)
_cell_angle_beta 103.757(1)
_cell_angle_gamma 109.340(1)
_cell_formula_units_Z 1
_cell_length_a 12.1144(6)
_cell_length_b 12.6084(6)
_cell_length_c 14.5072(7)
_cell_measurement_temperature 203(2)
_cell_volume 1936.60(16)
_computing_cell_refinement 'SAINT 4.05 (Bruker, 1996)'
_computing_data_collection 'SMART 4.210 (Bruker, 1996)'
_computing_data_reduction 'SAINT 4.05 (Bruker, 1996)'
_computing_molecular_graphics 'SHELXL-97 (Sheldrick, 1997)'
_computing_publication_material 'SHELXL-97 (Sheldrick, 1997)'
_computing_structure_refinement 'SHELXL-97 (Sheldrick, 1997)'
_computing_structure_solution 'SHELXS-86 (Sheldrick, 1985)'
_diffrn_ambient_temperature 203(2)
_diffrn_measured_fraction_theta_full 0.914
_diffrn_measured_fraction_theta_max 0.914
_diffrn_measurement_device_type 'Bruker P4/CCD'
_diffrn_measurement_method '\f and \w scans'
_diffrn_radiation_monochromator graphite
_diffrn_radiation_source 'fine-focus sealed tube'
_diffrn_radiation_type MoK\a
_diffrn_radiation_wavelength 0.71073
_diffrn_reflns_av_R_equivalents 0.0000
_diffrn_reflns_av_sigmaI/netI 0.0406
_diffrn_reflns_limit_h_max 14
_diffrn_reflns_limit_h_min -15
_diffrn_reflns_limit_k_max 15
_diffrn_reflns_limit_k_min -15
_diffrn_reflns_limit_l_max 18
_diffrn_reflns_limit_l_min 0
_diffrn_reflns_number 7257
_diffrn_reflns_theta_full 26.40
_diffrn_reflns_theta_max 26.40
_diffrn_reflns_theta_min 1.52
_exptl_absorpt_coefficient_mu 4.338
_exptl_absorpt_correction_type empirical
_exptl_absorpt_process_details 'SADABS (Sheldrick, 1996)'
_exptl_crystal_colour red
_exptl_crystal_density_diffrn 1.395
_exptl_crystal_density_method 'not measured'
_exptl_crystal_description slab
_exptl_crystal_F_000 817
_exptl_crystal_size_max 0.12
_exptl_crystal_size_mid 0.08
_exptl_crystal_size_min 0.04
_refine_diff_density_max 1.972
_refine_diff_density_min -2.390
_refine_diff_density_rms 0.265
_refine_ls_extinction_method none
_refine_ls_goodness_of_fit_ref 1.303
_refine_ls_hydrogen_treatment noref
_refine_ls_matrix_type full
_refine_ls_number_parameters 347
_refine_ls_number_reflns 7257
_refine_ls_number_restraints 5
_refine_ls_restrained_S_all 1.304
_refine_ls_R_factor_all 0.0524
_refine_ls_R_factor_gt 0.0446
_refine_ls_shift/su_max 0.010
_refine_ls_shift/su_mean 0.000
_refine_ls_structure_factor_coef Fsqd
_refine_ls_weighting_details 'calc w=1/[\s^2^(Fo^2^)+(0.0794P)^2^+0.0000P] where P=(Fo^2^+2Fc^2^)/3'
_refine_ls_weighting_scheme calc
_refine_ls_wR_factor_gt 0.1315
_refine_ls_wR_factor_ref 0.1366
_reflns_number_gt 6521
_reflns_number_total 7257
_reflns_threshold_expression >2sigma(I)
_cod_data_source_file ic010155n.cif
_cod_data_source_block ccd124
_cod_database_code 4320373

loop_
_symmetry_equiv_pos_as_xyz
'x, y, z'
'-x, -y, -z'

loop_
_atom_site_label
_atom_site_type_symbol
_atom_site_fract_x
_atom_site_fract_y
_atom_site_fract_z
_atom_site_U_iso_or_equiv
_atom_site_adp_type
_atom_site_occupancy
_atom_site_symmetry_multiplicity
_atom_site_calc_flag
_atom_site_refinement_flags
_atom_site_disorder_assembly
_atom_site_disorder_group
K1 K 0.5000 1.5000 0.5000 0.0509(6) Uani 1 2 d S . .
U1 U 0.47680(2) 0.928905(19) 0.092674(17) 0.03071(11) Uani 1 1 d . . .
Si1 Si 0.1495(2) 0.79542(19) 0.03117(18) 0.0459(5) Uani 1 1 d . . .
Si2 Si 0.7759(2) 1.0436(2) 0.27670(17) 0.0468(5) Uani 1 1 d . . .
O1 O 0.4514(5) 0.9997(5) 0.2046(4) 0.0413(12) Uani 1 1 d . . .
O2 O 0.5254(6) 1.7288(5) 0.5065(4) 0.0513(14) Uani 1 1 d . . .
O3 O 0.6173(6) 1.6792(5) 0.6839(4) 0.0509(14) Uani 1 1 d . . .
O4 O 0.6360(6) 1.4620(5) 0.6663(4) 0.0558(15) Uani 1 1 d . . .
O5 O 0.7081(13) 1.5348(12) 0.4398(10) 0.076(5) Uani 0.50 1 d PD . .
N1 N 0.5080(6) 0.8997(5) -0.0446(4) 0.0351(13) Uani 1 1 d . . .
N2 N 0.2830(6) 0.7736(5) 0.0402(5) 0.0489(17) Uani 1 1 d . . .
N3 N 0.6600(7) 0.9244(6) 0.1843(5) 0.0511(17) Uani 1 1 d . . .
N4 N 0.4864(6) 0.7163(5) 0.0320(5) 0.0423(15) Uani 1 1 d . . .
C1 C 0.5231(11) 0.8005(8) -0.1019(7) 0.063(3) Uani 1 1 d . . .
H1A H 0.4717 0.7781 -0.1707 0.075 Uiso 1 1 calc R . .
H1B H 0.6087 0.8248 -0.1000 0.075 Uiso 1 1 calc R . .
C2 C 0.4914(16) 0.7011(9) -0.0664(9) 0.097(5) Uani 1 1 d . . .
H2A H 0.4109 0.6442 -0.1114 0.116 Uiso 1 1 calc R . .
H2B H 0.5503 0.6656 -0.0721 0.116 Uiso 1 1 calc R . .
C3 C 0.2642(11) 0.6521(9) -0.0024(13) 0.115(6) Uani 1 1 d . . .
H3A H 0.2431 0.6342 -0.0741 0.138 Uiso 1 1 calc R . .
H3B H 0.1954 0.6001 0.0118 0.138 Uiso 1 1 calc R . .
C4 C 0.3780(12) 0.6299(8) 0.0385(9) 0.073(3) Uani 1 1 d . . .
H4A H 0.3897 0.6323 0.1075 0.087 Uiso 1 1 calc R . .
H4B H 0.3666 0.5519 0.0016 0.087 Uiso 1 1 calc R . .
C5 C 0.6816(15) 0.8133(13) 0.1661(13) 0.143(8) Uani 1 1 d . . .
C6 C 0.5958(14) 0.7152(10) 0.1031(12) 0.116(6) Uani 1 1 d . . .
C7 C 0.1795(10) 0.9507(9) 0.0364(9) 0.071(3) Uani 1 1 d . . .
H7A H 0.2424 1.0020 0.0981 0.107 Uiso 1 1 calc R . .
H7B H 0.1047 0.9634 0.0318 0.107 Uiso 1 1 calc R . .
H7C H 0.2069 0.9672 -0.0181 0.107 Uiso 1 1 calc R . .
C8 C 0.0257(11) 0.7024(11) -0.0899(9) 0.096(4) Uani 1 1 d . . .
H8A H 0.0068 0.6207 -0.0956 0.144 Uiso 1 1 calc R . .
H8B H 0.0539 0.7208 -0.1435 0.144 Uiso 1 1 calc R . .
H8C H -0.0472 0.7179 -0.0927 0.144 Uiso 1 1 calc R . .
C9 C 0.0830(9) 0.7639(8) 0.1330(8) 0.069(3) Uani 1 1 d . . .
C10 C 0.1698(15) 0.8569(12) 0.2324(9) 0.119(6) Uani 1 1 d . . .
H10A H 0.2509 0.8560 0.2456 0.179 Uiso 1 1 calc R . .
H10B H 0.1384 0.8395 0.2849 0.179 Uiso 1 1 calc R . .
H10C H 0.1744 0.9335 0.2290 0.179 Uiso 1 1 calc R . .
C11 C 0.0702(13) 0.6414(11) 0.1408(10) 0.087(4) Uani 1 1 d . . .
H11A H 0.1500 0.6374 0.1553 0.130 Uiso 1 1 calc R . .
H11B H 0.0154 0.5829 0.0789 0.130 Uiso 1 1 calc R . .
H11C H 0.0371 0.6269 0.1931 0.130 Uiso 1 1 calc R . .
C12 C -0.0456(15) 0.7635(14) 0.1096(15) 0.139(7) Uani 1 1 d . . .
H12A H -0.0421 0.8387 0.1033 0.209 Uiso 1 1 calc R . .
H12B H -0.0773 0.7483 0.1625 0.209 Uiso 1 1 calc R . .
H12C H -0.0989 0.7030 0.0484 0.209 Uiso 1 1 calc R . .
C13 C 0.7513(10) 1.1782(9) 0.2634(8) 0.069(3) Uani 1 1 d . . .
H13A H 0.6715 1.1712 0.2679 0.104 Uiso 1 1 calc R . .
H13B H 0.7550 1.1873 0.1999 0.104 Uiso 1 1 calc R . .
H13C H 0.8145 1.2458 0.3154 0.104 Uiso 1 1 calc R . .
C14 C 0.9341(9) 1.0637(13) 0.2678(8) 0.083(4) Uani 1 1 d . . .
H14A H 0.9499 0.9954 0.2743 0.125 Uiso 1 1 calc R . .
H14B H 0.9957 1.1320 0.3200 0.125 Uiso 1 1 calc R . .
H14C H 0.9370 1.0740 0.2044 0.125 Uiso 1 1 calc R . .
C15 C 0.7826(10) 1.0342(11) 0.4095(7) 0.067(3) Uani 1 1 d . . .
C16 C 0.6578(12) 1.0227(15) 0.4226(9) 0.092(4) Uani 1 1 d . . .
H16A H 0.6426 1.0911 0.4151 0.138 Uiso 1 1 calc R . .
H16B H 0.6595 1.0162 0.4877 0.138 Uiso 1 1 calc R . .
H16C H 0.5932 0.9536 0.3731 0.138 Uiso 1 1 calc R . .
C17 C 0.8042(17) 0.9297(16) 0.4244(12) 0.122(6) Uani 1 1 d . . .
H17A H 0.7367 0.8598 0.3784 0.183 Uiso 1 1 calc R . .
H17B H 0.8100 0.9284 0.4913 0.183 Uiso 1 1 calc R . .
H17C H 0.8800 0.9327 0.4131 0.183 Uiso 1 1 calc R . .
C18 C 0.8896(14) 1.1386(16) 0.4827(8) 0.121(6) Uani 1 1 d . . .
H18A H 0.8785 1.2091 0.4762 0.181 Uiso 1 1 calc R . .
H18B H 0.9644 1.1402 0.4703 0.181 Uiso 1 1 calc R . .
H18C H 0.8950 1.1341 0.5488 0.181 Uiso 1 1 calc R . .
C19 C 0.5515(10) 1.8047(7) 0.6047(6) 0.054(2) Uani 1 1 d . . .
H19A H 0.4792 1.7809 0.6258 0.065 Uiso 1 1 calc R . .
H19B H 0.5728 1.8856 0.6039 0.065 Uiso 1 1 calc R . .
C20 C 0.6567(8) 1.7947(7) 0.6744(6) 0.053(2) Uani 1 1 d . . .
H20A H 0.7258 1.8095 0.6490 0.063 Uiso 1 1 calc R . .
H20B H 0.6836 1.8524 0.7388 0.063 Uiso 1 1 calc R . .
C21 C 0.7130(10) 1.6637(8) 0.7531(6) 0.061(2) Uani 1 1 d . . .
H21A H 0.7382 1.7196 0.8183 0.074 Uiso 1 1 calc R . .
H21B H 0.7846 1.6770 0.7310 0.074 Uiso 1 1 calc R . .
C22 C 0.6622(11) 1.5396(8) 0.7586(6) 0.064(3) Uani 1 1 d . . .
H22A H 0.7226 1.5285 0.8089 0.077 Uiso 1 1 calc R . .
H22B H 0.5876 1.5249 0.7766 0.077 Uiso 1 1 calc R . .
C23 C 0.5945(11) 1.3415(8) 0.6668(7) 0.064(3) Uani 1 1 d . . .
H23A H 0.5170 1.3184 0.6809 0.077 Uiso 1 1 calc R . .
H23B H 0.6555 1.3315 0.7174 0.077 Uiso 1 1 calc R . .
C24 C 0.5770(11) 1.2670(9) 0.5645(7) 0.068(3) Uani 1 1 d . . .
H24A H 0.6515 1.2971 0.5472 0.081 Uiso 1 1 calc R . .
H24B H 0.5606 1.1862 0.5642 0.081 Uiso 1 1 calc R . .
C25 C 0.702(3) 1.487(2) 0.3444(18) 0.111(9) Uiso 0.50 1 d PD . .
C26 C 0.773(3) 1.581(2) 0.313(2) 0.099(8) Uiso 0.50 1 d PD . .
C27 C 0.827(4) 1.571(5) 0.511(3) 0.20(2) Uiso 0.50 1 d PD . .
C28 C 0.894(4) 1.528(3) 0.581(3) 0.133(12) Uiso 0.50 1 d PD . .

loop_
_atom_site_aniso_label
_atom_site_aniso_U_11
_atom_site_aniso_U_22
_atom_site_aniso_U_33
_atom_site_aniso_U_23
_atom_site_aniso_U_13
_atom_site_aniso_U_12
K1 0.0638(17) 0.0407(12) 0.0377(12) 0.0066(10) 0.0085(12) 0.0166(12)
U1 0.02889(17) 0.02605(14) 0.03425(16) 0.00473(10) 0.00868(11) 0.01099(10)
Si1 0.0316(12) 0.0417(11) 0.0519(13) 0.0104(10) 0.0066(10) 0.0064(9)
Si2 0.0332(12) 0.0568(13) 0.0407(11) 0.0095(10) 0.0047(9) 0.0145(10)
O1 0.042(3) 0.044(3) 0.035(3) 0.008(2) 0.013(2) 0.018(2)
O2 0.059(4) 0.050(3) 0.039(3) 0.006(2) 0.012(3) 0.022(3)
O3 0.054(4) 0.043(3) 0.041(3) 0.004(2) 0.003(3) 0.015(3)
O4 0.064(4) 0.052(3) 0.045(3) 0.008(3) 0.008(3) 0.025(3)
O5 0.070(9) 0.065(8) 0.061(8) -0.014(6) 0.044(7) -0.007(7)
N1 0.036(3) 0.033(3) 0.032(3) 0.003(2) 0.009(3) 0.015(3)
N2 0.035(4) 0.031(3) 0.061(4) -0.009(3) 0.017(3) 0.001(3)
N3 0.041(4) 0.050(4) 0.052(4) 0.000(3) 0.002(3) 0.023(3)
N4 0.050(4) 0.033(3) 0.043(3) 0.008(3) 0.010(3) 0.022(3)
C1 0.111(9) 0.049(5) 0.049(5) 0.017(4) 0.039(6) 0.046(5)
C2 0.201(15) 0.047(5) 0.087(8) 0.026(5) 0.100(10) 0.064(8)
C3 0.064(7) 0.036(5) 0.207(16) -0.029(7) 0.062(9) 0.001(5)
C4 0.100(9) 0.038(5) 0.100(8) 0.026(5) 0.057(7) 0.032(5)
C5 0.102(11) 0.097(10) 0.161(14) -0.054(10) -0.058(10) 0.080(9)
C6 0.097(10) 0.059(7) 0.144(12) -0.006(7) -0.048(9) 0.056(7)
C7 0.045(6) 0.052(5) 0.098(8) 0.028(5) 0.000(5) 0.011(4)
C8 0.060(7) 0.079(8) 0.088(8) 0.020(6) -0.027(6) -0.007(6)
C9 0.058(6) 0.051(5) 0.087(7) 0.006(5) 0.042(6) 0.005(4)
C10 0.140(13) 0.093(9) 0.074(8) -0.002(7) 0.068(9) -0.020(9)
C11 0.095(9) 0.081(8) 0.095(9) 0.043(7) 0.048(8) 0.027(7)
C12 0.111(12) 0.113(11) 0.25(2) 0.054(13) 0.132(15) 0.056(10)
C13 0.050(6) 0.054(5) 0.078(7) 0.017(5) 0.000(5) 0.005(4)
C14 0.036(6) 0.142(11) 0.062(6) 0.026(7) 0.010(5) 0.032(6)
C15 0.051(6) 0.098(8) 0.053(5) 0.024(5) 0.014(5) 0.035(5)
C16 0.085(9) 0.166(14) 0.061(7) 0.060(8) 0.040(7) 0.068(9)
C17 0.148(15) 0.157(15) 0.120(12) 0.098(12) 0.055(11) 0.091(13)
C18 0.094(10) 0.177(16) 0.044(6) -0.001(8) 0.003(6) 0.030(10)
C19 0.079(7) 0.036(4) 0.041(4) 0.000(3) 0.016(4) 0.025(4)
C20 0.049(5) 0.041(4) 0.043(4) -0.004(3) 0.003(4) 0.005(4)
C21 0.063(6) 0.055(5) 0.039(4) 0.000(4) -0.009(4) 0.016(4)
C22 0.082(7) 0.059(6) 0.037(4) 0.008(4) -0.003(4) 0.031(5)
C23 0.079(7) 0.053(5) 0.046(5) 0.016(4) 0.000(5) 0.024(5)
C24 0.082(8) 0.057(5) 0.059(6) 0.006(4) 0.008(5) 0.039(5)

loop_
_atom_type_symbol
_atom_type_description
_atom_type_scat_dispersion_real
_atom_type_scat_dispersion_imag
_atom_type_scat_source
C C 0.0033 0.0016 'International Tables Vol C Tables 4.2.6.8 and 6.1.1.4'
H H 0.0000 0.0000 'International Tables Vol C Tables 4.2.6.8 and 6.1.1.4'
N N 0.0061 0.0033 'International Tables Vol C Tables 4.2.6.8 and 6.1.1.4'
Si Si 0.0817 0.0704 'International Tables Vol C Tables 4.2.6.8 and 6.1.1.4'
Cl Cl 0.1484 0.1585 'International Tables Vol C Tables 4.2.6.8 and 6.1.1.4'
K K 0.2009 0.2494 'International Tables Vol C Tables 4.2.6.8 and 6.1.1.4'
U U -9.6767 9.6646 'International Tables Vol C Tables 4.2.6.8 and 6.1.1.4'
O O 0.0106 0.0060 'International Tables Vol C Tables 4.2.6.8 and 6.1.1.4'

loop_
_geom_angle_atom_site_label_1
_geom_angle_atom_site_label_2
_geom_angle_atom_site_label_3
_geom_angle
_geom_angle_site_symmetry_1
_geom_angle_site_symmetry_3
_geom_angle_publ_flag
O2 K1 O2 180.000(2) 2_686 . ?
O2 K1 O5 90.0(4) 2_686 2_686 ?
O2 K1 O5 90.0(4) . 2_686 ?
O2 K1 O5 90.0(4) 2_686 . ?
O2 K1 O5 90.0(4) . . ?
O5 K1 O5 180.000(2) 2_686 . ?
O2 K1 O4 61.19(17) 2_686 . ?
O2 K1 O4 118.81(17) . . ?
O5 K1 O4 94.4(4) 2_686 . ?
O5 K1 O4 85.6(4) . . ?
O2 K1 O4 118.81(17) 2_686 2_686 ?
O2 K1 O4 61.19(17) . 2_686 ?
O5 K1 O4 85.6(4) 2_686 2_686 ?
O5 K1 O4 94.4(4) . 2_686 ?
O4 K1 O4 180.000(1) . 2_686 ?
O2 K1 O3 119.32(17) 2_686 . ?
O2 K1 O3 60.68(17) . . ?
O5 K1 O3 82.7(3) 2_686 . ?
O5 K1 O3 97.3(3) . . ?
O4 K1 O3 59.53(17) . . ?
O4 K1 O3 120.47(17) 2_686 . ?
O2 K1 O3 60.68(17) 2_686 2_686 ?
O2 K1 O3 119.32(16) . 2_686 ?
O5 K1 O3 97.3(3) 2_686 2_686 ?
O5 K1 O3 82.7(3) . 2_686 ?
O4 K1 O3 120.47(17) . 2_686 ?
O4 K1 O3 59.53(17) 2_686 2_686 ?
O3 K1 O3 180.000(1) . 2_686 ?
O1 U1 N1 161.2(2) . . ?
O1 U1 N3 92.9(2) . . ?
N1 U1 N3 95.9(2) . . ?
O1 U1 N2 92.1(2) . . ?
N1 U1 N2 96.5(2) . . ?
N3 U1 N2 124.4(3) . . ?
O1 U1 N1 87.2(2) . 2_675 ?
N1 U1 N1 74.0(2) . 2_675 ?
N3 U1 N1 116.9(2) . 2_675 ?
N2 U1 N1 118.5(2) . 2_675 ?
O1 U1 N4 131.1(2) . . ?
N1 U1 N4 67.7(2) . . ?
N3 U1 N4 68.2(2) . . ?
N2 U1 N4 67.4(2) . . ?
N1 U1 N4 141.74(19) 2_675 . ?
O1 U1 U1 121.62(17) . 2_675 ?
N1 U1 U1 39.58(16) . 2_675 ?
N3 U1 U1 111.2(2) . 2_675 ?
N2 U1 U1 112.57(19) . 2_675 ?
N1 U1 U1 34.45(13) 2_675 2_675 ?
N4 U1 U1 107.28(14) . 2_675 ?
N2 Si1 C7 109.3(4) . . ?
N2 Si1 C8 111.8(6) . . ?
C7 Si1 C8 106.6(6) . . ?
N2 Si1 C9 114.0(5) . . ?
C7 Si1 C9 107.8(5) . . ?
C8 Si1 C9 107.1(6) . . ?
N3 Si2 C13 108.3(4) . . ?
N3 Si2 C14 112.3(5) . . ?
C13 Si2 C14 107.2(6) . . ?
N3 Si2 C15 113.5(5) . . ?
C13 Si2 C15 108.9(5) . . ?
C14 Si2 C15 106.4(5) . . ?
C19 O2 C24 111.0(7) . 2_686 ?
C19 O2 K1 114.3(5) . . ?
C24 O2 K1 112.8(5) 2_686 . ?
C20 O3 C21 112.1(7) . . ?
C20 O3 K1 113.5(4) . . ?
C21 O3 K1 114.7(5) . . ?
C22 O4 C23 112.2(7) . . ?
C22 O4 K1 116.9(5) . . ?
C23 O4 K1 114.6(5) . . ?
C25 O5 C27 113(2) . . ?
C25 O5 K1 123.6(15) . . ?
C27 O5 K1 120(2) . . ?
C1 N1 U1 130.5(5) . . ?
C1 N1 U1 123.5(5) . 2_675 ?
U1 N1 U1 106.0(2) . 2_675 ?
C3 N2 Si1 114.4(6) . . ?
C3 N2 U1 122.3(6) . . ?
Si1 N2 U1 122.6(3) . . ?
C5 N3 Si2 115.9(7) . . ?
C5 N3 U1 120.5(6) . . ?
Si2 N3 U1 123.6(4) . . ?
C2 N4 C4 113.5(9) . . ?
C2 N4 C6 113.5(11) . . ?
C4 N4 C6 107.5(10) . . ?
C2 N4 U1 106.7(5) . . ?
C4 N4 U1 107.1(5) . . ?
C6 N4 U1 108.3(5) . . ?
C2 C1 N1 113.2(7) . . ?
N4 C2 C1 119.3(8) . . ?
N2 C3 C4 111.7(9) . . ?
N4 C4 C3 111.3(9) . . ?
C6 C5 N3 121.0(10) . . ?
C5 C6 N4 120.3(10) . . ?
C12 C9 C11 106.6(10) . . ?
C12 C9 C10 110.9(12) . . ?
C11 C9 C10 109.3(11) . . ?
C12 C9 Si1 110.7(10) . . ?
C11 C9 Si1 110.4(7) . . ?
C10 C9 Si1 109.0(7) . . ?
C17 C15 C18 106.7(12) . . ?
C17 C15 C16 107.8(11) . . ?
C18 C15 C16 113.9(11) . . ?
C17 C15 Si2 111.0(9) . . ?
C18 C15 Si2 108.7(9) . . ?
C16 C15 Si2 108.7(7) . . ?
O2 C19 C20 108.1(7) . . ?
O3 C20 C19 108.7(7) . . ?
O3 C21 C22 108.1(8) . . ?
O4 C22 C21 108.6(8) . . ?
O4 C23 C24 107.0(8) . . ?
O2 C24 C23 108.6(8) 2_686 . ?
C26 C25 O5 108(2) . . ?
O5 C27 C28 140(4) . . ?

loop_
_geom_bond_atom_site_label_1
_geom_bond_atom_site_label_2
_geom_bond_distance
_geom_bond_site_symmetry_2
_geom_bond_publ_flag
K1 O2 2.777(6) 2_686 ?
K1 O2 2.777(6) . ?
K1 O5 2.789(12) 2_686 ?
K1 O5 2.789(12) . ?
K1 O4 2.802(6) . ?
K1 O4 2.802(6) 2_686 ?
K1 O3 2.817(5) . ?
K1 O3 2.817(5) 2_686 ?
U1 O1 1.838(5) . ?
U1 N1 2.098(6) . ?
U1 N3 2.325(7) . ?
U1 N2 2.334(6) . ?
U1 N1 2.363(6) 2_675 ?
U1 N4 2.702(6) . ?
U1 U1 3.5655(5) 2_675 ?
Si1 N2 1.708(7) . ?
Si1 C7 1.851(10) . ?
Si1 C8 1.865(11) . ?
Si1 C9 1.890(10) . ?
Si2 N3 1.714(7) . ?
Si2 C13 1.856(11) . ?
Si2 C14 1.887(10) . ?
Si2 C15 1.937(10) . ?
O2 C19 1.447(9) . ?
O2 C24 1.435(12) 2_686 ?
O3 C20 1.420(10) . ?
O3 C21 1.437(11) . ?
O4 C22 1.388(10) . ?
O4 C23 1.436(11) . ?
O5 C25 1.37(2) . ?
O5 C27 1.42(3) . ?
N1 C1 1.450(9) . ?
N1 U1 2.363(6) 2_675 ?
N2 C3 1.452(11) . ?
N3 C5 1.493(13) . ?
N4 C2 1.421(11) . ?
N4 C4 1.440(12) . ?
N4 C6 1.479(13) . ?
C1 C2 1.419(13) . ?
C3 C4 1.505(18) . ?
C5 C6 1.302(18) . ?
C9 C12 1.511(18) . ?
C9 C11 1.530(15) . ?
C9 C10 1.535(16) . ?
C15 C17 1.472(17) . ?
C15 C18 1.484(17) . ?
C15 C16 1.531(15) . ?
C19 C20 1.485(13) . ?
C21 C22 1.506(13) . ?
C23 C24 1.517(13) . ?
C24 O2 1.435(12) 2_686 ?
C25 C26 1.44(2) . ?
C27 C28 1.45(3) . ?

loop_
_geom_torsion_atom_site_label_1
_geom_torsion_atom_site_label_2
_geom_torsion_atom_site_label_3
_geom_torsion_atom_site_label_4
_geom_torsion
_geom_torsion_site_symmetry_1
_geom_torsion_site_symmetry_2
_geom_torsion_site_symmetry_3
_geom_torsion_site_symmetry_4
_geom_torsion_publ_flag
O2 K1 O2 C19 -164(100) 2_686 . . . ?
O5 K1 O2 C19 63.9(7) 2_686 . . . ?
O5 K1 O2 C19 -116.1(7) . . . . ?
O4 K1 O2 C19 -31.2(6) . . . . ?
O4 K1 O2 C19 148.8(6) 2_686 . . . ?
O3 K1 O2 C19 -17.8(5) . . . . ?
O3 K1 O2 C19 162.2(5) 2_686 . . . ?
O2 K1 O2 C24 68(100) 2_686 . . 2_686 ?
O5 K1 O2 C24 -64.1(7) 2_686 . . 2_686 ?
O5 K1 O2 C24 115.9(7) . . . 2_686 ?
O4 K1 O2 C24 -159.1(6) . . . 2_686 ?
O4 K1 O2 C24 20.9(6) 2_686 . . 2_686 ?
O3 K1 O2 C24 -145.7(6) . . . 2_686 ?
O3 K1 O2 C24 34.3(6) 2_686 . . 2_686 ?
O2 K1 O3 C20 162.6(5) 2_686 . . . ?
O2 K1 O3 C20 -17.4(5) . . . . ?
O5 K1 O3 C20 -111.6(7) 2_686 . . . ?
O5 K1 O3 C20 68.4(7) . . . . ?
O4 K1 O3 C20 148.9(6) . . . . ?
O4 K1 O3 C20 -31.1(6) 2_686 . . . ?
O3 K1 O3 C20 10(100) 2_686 . . . ?
O2 K1 O3 C21 31.9(7) 2_686 . . . ?
O2 K1 O3 C21 -148.1(7) . . . . ?
O5 K1 O3 C21 117.8(7) 2_686 . . . ?
O5 K1 O3 C21 -62.2(7) . . . . ?
O4 K1 O3 C21 18.3(6) . . . . ?
O4 K1 O3 C21 -161.7(6) 2_686 . . . ?
O3 K1 O3 C21 -121(100) 2_686 . . . ?
O2 K1 O4 C22 -149.5(7) 2_686 . . . ?
O2 K1 O4 C22 30.5(7) . . . . ?
O5 K1 O4 C22 -61.9(7) 2_686 . . . ?
O5 K1 O4 C22 118.1(7) . . . . ?
O4 K1 O4 C22 76(100) 2_686 . . . ?
O3 K1 O4 C22 17.0(7) . . . . ?
O3 K1 O4 C22 -163.0(7) 2_686 . . . ?
O2 K1 O4 C23 -15.2(6) 2_686 . . . ?
O2 K1 O4 C23 164.8(6) . . . . ?
O5 K1 O4 C23 72.4(7) 2_686 . . . ?
O5 K1 O4 C23 -107.6(7) . . . . ?
O4 K1 O4 C23 -150(100) 2_686 . . . ?
O3 K1 O4 C23 151.2(7) . . . . ?
O3 K1 O4 C23 -28.8(7) 2_686 . . . ?
O2 K1 O5 C25 74.1(19) 2_686 . . . ?
O2 K1 O5 C25 -105.9(19) . . . . ?
O5 K1 O5 C25 -108(100) 2_686 . . . ?
O4 K1 O5 C25 135.2(19) . . . . ?
O4 K1 O5 C25 -44.8(19) 2_686 . . . ?
O3 K1 O5 C25 -166.3(19) . . . . ?
O3 K1 O5 C25 13.7(19) 2_686 . . . ?
O2 K1 O5 C27 -85(3) 2_686 . . . ?
O2 K1 O5 C27 95(3) . . . . ?
O5 K1 O5 C27 92(100) 2_686 . . . ?
O4 K1 O5 C27 -24(3) . . . . ?
O4 K1 O5 C27 156(3) 2_686 . . . ?
O3 K1 O5 C27 34(3) . . . . ?
O3 K1 O5 C27 -146(3) 2_686 . . . ?
O1 U1 N1 C1 178.9(8) . . . . ?
N3 U1 N1 C1 61.4(8) . . . . ?
N2 U1 N1 C1 -64.4(8) . . . . ?
N1 U1 N1 C1 177.8(9) 2_675 . . . ?
N4 U1 N1 C1 -2.1(8) . . . . ?
U1 U1 N1 C1 177.8(9) 2_675 . . . ?
O1 U1 N1 U1 1.1(8) . . . 2_675 ?
N3 U1 N1 U1 -116.4(3) . . . 2_675 ?
N2 U1 N1 U1 117.9(3) . . . 2_675 ?
N1 U1 N1 U1 0.0 2_675 . . 2_675 ?
N4 U1 N1 U1 -179.9(3) . . . 2_675 ?
C7 Si1 N2 C3 -155.9(10) . . . . ?
C8 Si1 N2 C3 -38.2(11) . . . . ?
C9 Si1 N2 C3 83.4(10) . . . . ?
C7 Si1 N2 U1 14.6(6) . . . . ?
C8 Si1 N2 U1 132.4(5) . . . . ?
C9 Si1 N2 U1 -106.0(5) . . . . ?
O1 U1 N2 C3 -138.8(10) . . . . ?
N1 U1 N2 C3 57.9(11) . . . . ?
N3 U1 N2 C3 -43.9(11) . . . . ?
N1 U1 N2 C3 133.3(10) 2_675 . . . ?
N4 U1 N2 C3 -4.6(10) . . . . ?
U1 U1 N2 C3 95.5(10) 2_675 . . . ?
O1 U1 N2 Si1 51.4(5) . . . . ?
N1 U1 N2 Si1 -111.9(5) . . . . ?
N3 U1 N2 Si1 146.3(4) . . . . ?
N1 U1 N2 Si1 -36.5(5) 2_675 . . . ?
N4 U1 N2 Si1 -174.4(5) . . . . ?
U1 U1 N2 Si1 -74.3(4) 2_675 . . . ?
C13 Si2 N3 C5 164.5(12) . . . . ?
C14 Si2 N3 C5 46.3(13) . . . . ?
C15 Si2 N3 C5 -74.4(12) . . . . ?
C13 Si2 N3 U1 -16.8(7) . . . . ?
C14 Si2 N3 U1 -135.0(6) . . . . ?
C15 Si2 N3 U1 104.3(5) . . . . ?
O1 U1 N3 C5 130.6(12) . . . . ?
N1 U1 N3 C5 -66.1(12) . . . . ?
N2 U1 N3 C5 36.1(12) . . . . ?
N1 U1 N3 C5 -141.1(12) 2_675 . . . ?
N4 U1 N3 C5 -3.0(12) . . . . ?
U1 U1 N3 C5 -103.8(12) 2_675 . . . ?
O1 U1 N3 Si2 -48.1(5) . . . . ?
N1 U1 N3 Si2 115.3(5) . . . . ?
N2 U1 N3 Si2 -142.6(4) . . . . ?
N1 U1 N3 Si2 40.2(5) 2_675 . . . ?
N4 U1 N3 Si2 178.4(5) . . . . ?
U1 U1 N3 Si2 77.5(5) 2_675 . . . ?
O1 U1 N4 C2 172.1(8) . . . . ?
N1 U1 N4 C2 -7.5(8) . . . . ?
N3 U1 N4 C2 -114.0(8) . . . . ?
N2 U1 N4 C2 100.2(8) . . . . ?
N1 U1 N4 C2 -7.7(9) 2_675 . . . ?
U1 U1 N4 C2 -7.6(8) 2_675 . . . ?
O1 U1 N4 C4 50.2(7) . . . . ?
N1 U1 N4 C4 -129.4(7) . . . . ?
N3 U1 N4 C4 124.1(7) . . . . ?
N2 U1 N4 C4 -21.7(6) . . . . ?
N1 U1 N4 C4 -129.6(7) 2_675 . . . ?
U1 U1 N4 C4 -129.5(6) 2_675 . . . ?
O1 U1 N4 C6 -65.5(9) . . . . ?
N1 U1 N4 C6 115.0(9) . . . . ?
N3 U1 N4 C6 8.5(9) . . . . ?
N2 U1 N4 C6 -137.3(9) . . . . ?
N1 U1 N4 C6 114.7(9) 2_675 . . . ?
U1 U1 N4 C6 114.9(9) 2_675 . . . ?
U1 N1 C1 C2 11.6(15) . . . . ?
U1 N1 C1 C2 -170.9(9) 2_675 . . . ?
C4 N4 C2 C1 134.3(12) . . . . ?
C6 N4 C2 C1 -102.6(14) . . . . ?
U1 N4 C2 C1 16.5(15) . . . . ?
N1 C1 C2 N4 -19.0(18) . . . . ?
Si1 N2 C3 C4 -159.4(8) . . . . ?
U1 N2 C3 C4 30.0(16) . . . . ?
C2 N4 C4 C3 -73.3(11) . . . . ?
C6 N4 C4 C3 160.4(10) . . . . ?
U1 N4 C4 C3 44.2(10) . . . . ?
N2 C3 C4 N4 -50.6(15) . . . . ?
Si2 N3 C5 C6 174.6(18) . . . . ?
U1 N3 C5 C6 -4(3) . . . . ?
N3 C5 C6 N4 14(3) . . . . ?
C2 N4 C6 C5 104(2) . . . . ?
C4 N4 C6 C5 -130.1(19) . . . . ?
U1 N4 C6 C5 -15(2) . . . . ?
N2 Si1 C9 C12 -169.6(8) . . . . ?
C7 Si1 C9 C12 68.9(9) . . . . ?
C8 Si1 C9 C12 -45.4(10) . . . . ?
N2 Si1 C9 C11 -51.9(9) . . . . ?
C7 Si1 C9 C11 -173.4(8) . . . . ?
C8 Si1 C9 C11 72.3(10) . . . . ?
N2 Si1 C9 C10 68.2(10) . . . . ?
C7 Si1 C9 C10 -53.3(11) . . . . ?
C8 Si1 C9 C10 -167.6(10) . . . . ?
N3 Si2 C15 C17 60.2(11) . . . . ?
C13 Si2 C15 C17 -179.1(10) . . . . ?
C14 Si2 C15 C17 -63.8(11) . . . . ?
N3 Si2 C15 C18 177.3(9) . . . . ?
C13 Si2 C15 C18 -62.0(10) . . . . ?
C14 Si2 C15 C18 53.2(11) . . . . ?
N3 Si2 C15 C16 -58.2(10) . . . . ?
C13 Si2 C15 C16 62.6(10) . . . . ?
C14 Si2 C15 C16 177.8(10) . . . . ?
C24 O2 C19 C20 179.2(8) 2_686 . . . ?
K1 O2 C19 C20 50.3(8) . . . . ?
C21 O3 C20 C19 -177.9(7) . . . . ?
K1 O3 C20 C19 50.1(8) . . . . ?
O2 C19 C20 O3 -67.3(9) . . . . ?
C20 O3 C21 C22 179.6(8) . . . . ?
K1 O3 C21 C22 -49.1(9) . . . . ?
C23 O4 C22 C21 176.2(9) . . . . ?
K1 O4 C22 C21 -48.4(10) . . . . ?
O3 C21 C22 O4 64.3(11) . . . . ?
C22 O4 C23 C24 -176.5(9) . . . . ?
K1 O4 C23 C24 47.1(10) . . . . ?
O4 C23 C24 O2 -67.9(11) . . . 2_686 ?
C27 O5 C25 C26 -71(4) . . . . ?
K1 O5 C25 C26 128(2) . . . . ?
C25 O5 C27 C28 -96(7) . . . . ?
K1 O5 C27 C28 66(7) . . . . ?
